data_7130745
loop_
_publ_author_name
'McMonagle, Charles J.'
'Turner, Gemma'
'Jones, Isabelle'
'Allan, David Robert'
'Warren, Mark R.'
'Kamenev, K.'
'Parsons, Simon'
'Wright, Paul'
'Moggach, Stephen A.'

_publ_section_title
;
 Pressure and Guest-Mediated Pore Shape Modification in a Small Pore MOF
 to 1200 bar
;
_journal_name_full 'Chemical Communications'
_journal_paper_doi 10.1039/D2CC04649K
_journal_year 2022
_chemical_formula_moiety 'C12 H6 O6 Sc1, 0.53(C5 H12)'
_chemical_formula_sum 'C14.6 H12.4 O6 Sc'
_chemical_formula_weight 291.13
_space_group_crystal_system orthorhombic
_space_group_IT_number 70
_space_group_name_Hall '-F 2uv 2vw'
_space_group_name_H-M_alt 'F d d d :2'
_atom_sites_solution_hydrogens difmap
_atom_sites_solution_primary other
_audit_creation_date 2017-08-02
_audit_creation_method CRYSTALS_ver_14.61_build_6236
_audit_update_record
;
2022-08-18 deposited with the CCDC.	2022-09-16 downloaded from the CCDC.
;
_cell_angle_alpha 90
_cell_angle_beta 90
_cell_angle_gamma 90
_cell_formula_units_Z 16
_cell_length_a 8.7604(3)
_cell_length_b 20.7351(5)
_cell_length_c 34.3174(11)
_cell_measurement_reflns_used 5687
_cell_measurement_temperature 298
_cell_measurement_theta_max 29
_cell_measurement_theta_min 2
_cell_volume 6233.7(3)
_computing_cell_refinement 'USER DEFINED CELL REFINEMENT'
_computing_data_collection 'USER DEFINED DATA COLLECTION'
_computing_data_reduction 'CrysAlisPro, (Agilent, 2011)'
_computing_molecular_graphics 'CAMERON (Watkin et al., 1996)'
_computing_publication_material 'CRYSTALS (Betteridge et al., 2003)'
_computing_structure_refinement 'CRYSTALS (Betteridge et al., 2003)'
_computing_structure_solution 'USER DEFINED STRUCTURE SOLUTION'
_diffrn_ambient_pressure 80000
_diffrn_ambient_temperature 298
_diffrn_measured_fraction_theta_full 0.996
_diffrn_measured_fraction_theta_max 0.996
_diffrn_measurement_device Area
_diffrn_measurement_device_type 'Pilatus 300K'
_diffrn_measurement_method '\f & \w scans'
_diffrn_radiation_monochromator graphite
_diffrn_radiation_probe x-ray
_diffrn_radiation_type synchrotron
_diffrn_radiation_wavelength 0.68890
_diffrn_reflns_av_R_equivalents 0.069
_diffrn_reflns_limit_h_max 12
_diffrn_reflns_limit_h_min -9
_diffrn_reflns_limit_k_max 29
_diffrn_reflns_limit_k_min -29
_diffrn_reflns_limit_l_max 48
_diffrn_reflns_limit_l_min -48
_diffrn_reflns_number 14835
_diffrn_reflns_theta_full 29.491
_diffrn_reflns_theta_max 29.491
_diffrn_reflns_theta_min 2.225
_diffrn_source_type 'Diamond Light Source I19'
_diffrn_standards_number 0
_exptl_absorpt_coefficient_mu 0.449
_exptl_absorpt_correction_T_max 0.95
_exptl_absorpt_correction_T_min 0.60
_exptl_absorpt_correction_type multi-scan
_exptl_absorpt_process_details 'DENZO/SCALEPACK (Otwinowski & Minor, 1997)'
_exptl_crystal_colour colourless
_exptl_crystal_density_diffrn 1.241
_exptl_crystal_density_method 'not measured'
_exptl_crystal_description block
_exptl_crystal_F_000 2352
_exptl_crystal_size_max 0.200
_exptl_crystal_size_mid 0.200
_exptl_crystal_size_min 0.100
_refine_diff_density_max 0.47
_refine_diff_density_min -0.39
_refine_ls_extinction_method None
_refine_ls_goodness_of_fit_ref 0.9720
_refine_ls_hydrogen_treatment constr
_refine_ls_matrix_type full
_refine_ls_number_parameters 97
_refine_ls_number_reflns 2378
_refine_ls_number_restraints 61
_refine_ls_R_factor_all 0.0448
_refine_ls_R_factor_gt 0.0378
_refine_ls_shift/su_max 0.0083392
_refine_ls_shift/su_mean 0.0001510
_refine_ls_structure_factor_coef Fsqd
_refine_ls_weighting_details
;
 Method= Modified Sheldrick 
 w=1/[\s^2^(F^2^) + ( 0.07P)^2^ +11.32P] 
 ,where P=(max(Fo^2^,0) + 2Fc^2^)/3 
;
_refine_ls_weighting_scheme calc
_refine_ls_wR_factor_all 0.1074
_refine_ls_wR_factor_gt 0.1033
_refine_ls_wR_factor_ref 0.1074
_reflns_limit_h_max 12
_reflns_limit_h_min 0
_reflns_limit_k_max 29
_reflns_limit_k_min 0
_reflns_limit_l_max 48
_reflns_limit_l_min 0
_reflns_number_gt 2014
_reflns_number_total 2386
_reflns_threshold_expression I>2.0\s(I)
_oxford_diffrn_Wilson_B_factor 0.00
_oxford_diffrn_Wilson_scale 0.00
_oxford_refine_ls_r_factor_ref 0.0448
_oxford_refine_ls_scale 1.733(15)
_oxford_reflns_number_all 2378
_oxford_reflns_threshold_expression_ref I>-3.0\s(I)
_oxford_structure_analysis_title 'xcalibur in C:\frames\Diamond\S At 17:43 on '
_cod_data_source_file d2cc04649k2.cif
_cod_data_source_block np-800bar
_cod_depositor_comments
;
The following automatic conversions were performed:

data item '_atom_sites_solution_primary' value 'Other' was changed to
'other' in accordance with the
/home/data/users/saulius/crontab/automatic-downloads/rss-feeds/RSC/lib/dictionaries/cif_core.dic
dictionary named 'cif_core.dic' version 2.4.2 last updated on
2011-04-26.

Automatic conversion script
Id: cif_fix_values 7556 2019-12-06 15:28:31Z antanas 
;
_cod_original_sg_symbol_H-M 'F d d d'
_cod_original_formula_sum 'C14.6 H12.4 O6 Sc1'
_cod_database_code 7130745
_platon_squeeze_void_probe_radius 1.20

loop_
_symmetry_equiv_pos_as_xyz
x,y,z
-x,-y,-z
x,y+1/2,z+1/2
-x,-y+1/2,-z+1/2
x+1/2,y,z+1/2
-x+1/2,-y,-z+1/2
x+1/2,y+1/2,z
-x+1/2,-y+1/2,-z
-x,y+1/4,z+1/4
x,-y+1/4,-z+1/4
-x,y+3/4,z+3/4
x,-y+3/4,-z+3/4
-x+1/2,y+1/4,z+3/4
x+1/2,-y+1/4,-z+3/4
-x+1/2,y+3/4,z+1/4
x+1/2,-y+3/4,-z+1/4
x+1/4,-y,z+1/4
-x+1/4,y,-z+1/4
x+1/4,-y+1/2,z+3/4
-x+1/4,y+1/2,-z+3/4
x+3/4,-y,z+3/4
-x+3/4,y,-z+3/4
x+3/4,-y+1/2,z+1/4
-x+3/4,y+1/2,-z+1/4
-x+1/4,-y+3/4,z+1/2
x+1/4,y+3/4,-z+1/2
-x+1/4,-y+5/4,z+1
x+1/4,y+5/4,-z+1
-x+3/4,-y+3/4,z+1
x+3/4,y+3/4,-z+1
-x+3/4,-y+5/4,z+1/2
x+3/4,y+5/4,-z+1/2

loop_
_atom_site_label
_atom_site_type_symbol
_atom_site_fract_x
_atom_site_fract_y
_atom_site_fract_z
_atom_site_U_iso_or_equiv
_atom_site_occupancy
_atom_site_adp_type
_atom_site_refinement_flags_posn
_atom_site_refinement_flags_adp
_atom_site_refinement_flags_occupancy
_atom_site_disorder_assembly
_atom_site_disorder_group
_atom_site_attached_hydrogens
Sc1 Sc 0.3750 0.3750 0.635746(9) 0.0138 1.0000 Uani S T . . . .
O1 O 0.24105(12) 0.33335(6) 0.67960(3) 0.0344 1.0000 Uani . . . . . .
C1 C 0.10186(16) 0.32020(8) 0.68247(4) 0.0273 1.0000 Uani . . . . . .
O2 O 0.00431(13) 0.33448(7) 0.65745(4) 0.0414 1.0000 Uani . . . . . .
C2 C 0.04947(18) 0.28428(9) 0.71764(5) 0.0366 1.0000 Uani . . . . . .
C3 C 0.1533(2) 0.26455(13) 0.74565(6) 0.0542 1.0000 Uani . . . . . .
C4 C 0.10374(19) 0.23030(12) 0.77789(6) 0.0521 1.0000 Uani . . . . . .
O3 O 0.24370(14) 0.45825(5) 0.63573(5) 0.0440 1.0000 Uani . . . . . .
C5 C 0.1250 0.48623(9) 0.6250 0.0267 1.0000 Uani DS T . . . .
C6 C 0.1250 0.55806(9) 0.6250 0.0332 1.0000 Uani DS TU . . . .
C70 C 0.2413(5) 0.5906(2) 0.64141(15) 0.1081 0.5000 Uani D U . . . .
C71 C 0.2404(5) 0.5927(2) 0.60896(15) 0.1071 0.5000 Uani D U . . . .
H31 H 0.2583 0.2749 0.7429 0.0665 1.0000 Uiso R . . . . .
H41 H 0.1753 0.2164 0.7969 0.0628 1.0000 Uiso R . . . . .
H701 H 0.3202 0.5679 0.6546 0.1177 0.5000 Uiso R . . . . .
H711 H 0.3174 0.5699 0.5959 0.1170 0.5000 Uiso R . . . . .

loop_
_atom_site_aniso_label
_atom_site_aniso_U_11
_atom_site_aniso_U_22
_atom_site_aniso_U_33
_atom_site_aniso_U_23
_atom_site_aniso_U_13
_atom_site_aniso_U_12
Sc1 0.01519(16) 0.01184(15) 0.01451(16) 0.0000 0.0000 -0.00016(10)
O1 0.0240(5) 0.0520(7) 0.0272(6) 0.0179(5) 0.0021(4) -0.0069(5)
C1 0.0233(6) 0.0370(7) 0.0217(6) 0.0154(5) 0.0013(5) 0.0005(5)
O2 0.0273(5) 0.0654(9) 0.0315(6) 0.0314(6) -0.0021(5) 0.0025(6)
C2 0.0229(7) 0.0597(11) 0.0272(8) 0.0278(7) -0.0005(6) -0.0047(7)
C3 0.0223(7) 0.0972(17) 0.0430(10) 0.0457(11) -0.0035(7) -0.0115(9)
C4 0.0235(7) 0.0940(17) 0.0390(10) 0.0450(11) -0.0064(7) -0.0091(9)
O3 0.0302(6) 0.0159(5) 0.0859(11) -0.0063(5) -0.0123(6) 0.0075(4)
C5 0.0247(9) 0.0106(7) 0.0449(12) 0.0000 0.0012(8) 0.0000
C6 0.0267(10) 0.0090(7) 0.0639(15) 0.0000 -0.0029(9) 0.0000
C70 0.069(2) 0.0149(12) 0.240(8) -0.005(4) -0.097(4) 0.005(2)
C71 0.066(2) 0.0151(13) 0.240(8) -0.012(4) 0.091(4) -0.002(2)

loop_
_atom_type_symbol
_atom_type_scat_dispersion_real
_atom_type_scat_dispersion_imag
_atom_type_scat_Cromer_Mann_a1
_atom_type_scat_Cromer_Mann_b1
_atom_type_scat_Cromer_Mann_a2
_atom_type_scat_Cromer_Mann_b2
_atom_type_scat_Cromer_Mann_a3
_atom_type_scat_Cromer_Mann_b3
_atom_type_scat_Cromer_Mann_a4
_atom_type_scat_Cromer_Mann_b4
_atom_type_scat_Cromer_Mann_c
_atom_type_scat_source
Sc 0.2436 0.3510 9.1890 9.0213 7.3679 0.5729 1.6409 136.1080 1.4680 51.3531 1.3329 'International Tables Vol C 4.2.6.8 and 6.1.1.4'
C 0.0028 0.0015 2.3100 20.8439 1.0200 10.2075 1.5886 0.5687 0.8650 51.6512 0.2156 'International Tables Vol C 4.2.6.8 and 6.1.1.4'
O 0.0101 0.0057 3.0485 13.2771 2.2868 5.7011 1.5463 0.3239 0.8670 32.9089 0.2508 'International Tables Vol C 4.2.6.8 and 6.1.1.4'
H 0.0000 0.0000 0.4930 10.5109 0.3229 26.1257 0.1402 3.1424 0.0408 57.7998 0.0030 'International Tables Vol C 4.2.6.8 and 6.1.1.4'

loop_
_geom_angle_atom_site_label_1
_geom_angle_site_symmetry_1
_geom_angle_atom_site_label_2
_geom_angle_site_symmetry_2
_geom_angle_atom_site_label_3
_geom_angle_site_symmetry_3
_geom_angle
_geom_angle_publ_flag
O1 29_554 Sc1 . O3 29_554 91.87(6) yes
O1 29_554 Sc1 . O2 16_556 92.36(5) yes
O3 29_554 Sc1 . O2 16_556 91.98(5) yes
O1 29_554 Sc1 . O2 18_556 179.48(5) yes
O3 29_554 Sc1 . O2 18_556 88.00(6) yes
O2 16_556 Sc1 . O2 18_556 87.15(8) yes
O1 29_554 Sc1 . O1 . 88.14(7) yes
O3 29_554 Sc1 . O1 . 88.15(5) yes
O2 16_556 Sc1 . O1 . 179.48(5) yes
O2 18_556 Sc1 . O1 . 92.36(5) yes
O1 29_554 Sc1 . O3 . 88.15(5) yes
O3 29_554 Sc1 . O3 . 179.98(9) yes
O2 16_556 Sc1 . O3 . 88.00(6) yes
O2 18_556 Sc1 . O3 . 91.98(5) yes
O1 . Sc1 . O3 . 91.87(6) yes
Sc1 . O1 . C1 . 133.72(10) yes
O1 . C1 . O2 . 124.12(13) yes
O1 . C1 . C2 . 118.16(13) yes
O2 . C1 . C2 . 117.71(13) yes
Sc1 16_456 O2 . C1 . 167.34(12) yes
C1 . C2 . C4 4_556 119.83(13) yes
C1 . C2 . C3 . 120.49(13) yes
C4 4_556 C2 . C3 . 119.68(13) yes
C2 . C3 . C4 . 120.03(15) yes
C2 . C3 . H31 . 120.0 no
C4 . C3 . H31 . 120.0 no
C3 . C4 . C2 4_556 120.30(15) yes
C3 . C4 . H41 . 119.9 no
C2 4_556 C4 . H41 . 119.8 no
Sc1 . O3 . C5 . 148.22(11) yes
O3 . C5 . O3 18_556 124.52(18) yes
O3 . C5 . C6 . 117.74(9) yes
O3 18_556 C5 . C6 . 117.74(9) yes
C5 . C6 . C71 18_556 121.98(19) yes
C5 . C6 . C70 18_556 120.07(19) yes
C71 18_556 C6 . C70 18_556 48.7(3) yes
C5 . C6 . C70 . 120.07(19) yes
C71 18_556 C6 . C70 . 97.4(3) yes
C70 18_556 C6 . C70 . 119.9(4) yes
C5 . C6 . C71 . 121.98(19) yes
C71 18_556 C6 . C71 . 116.0(4) yes
C70 18_556 C6 . C71 . 97.4(3) yes
C70 . C6 . C71 . 48.7(3) yes
C71 10_566 C70 . C6 . 119.5(4) yes
C71 10_566 C70 . C70 10_566 37.7(3) yes
C6 . C70 . C70 10_566 97.7(3) yes
C71 10_566 C70 . C71 . 87.2(5) yes
C6 . C70 . C71 . 66.2(3) yes
C70 10_566 C70 . C71 . 49.4(3) yes
C71 10_566 C70 . H701 . 120.2 no
C6 . C70 . H701 . 120.1 no
C70 10_566 C70 . H701 . 133.1 no
C71 . C70 . H701 . 120.0 no
C70 10_566 C71 . C6 . 122.5(4) yes
C70 10_566 C71 . C71 10_566 40.0(3) yes
C6 . C71 . C71 10_566 98.7(3) yes
C70 10_566 C71 . C70 . 92.8(5) yes
C6 . C71 . C70 . 65.1(3) yes
C71 10_566 C71 . C70 . 52.9(4) yes
C70 10_566 C71 . H711 . 119.7 no
C6 . C71 . H711 . 117.6 no
C71 10_566 C71 . H711 . 133.9 no
C70 . C71 . H711 . 116.9 no

loop_
_geom_bond_atom_site_label_1
_geom_bond_site_symmetry_1
_geom_bond_atom_site_label_2
_geom_bond_site_symmetry_2
_geom_bond_distance
_geom_bond_publ_flag
Sc1 . O1 29_554 2.0948(11) yes
Sc1 . O3 29_554 2.0743(11) yes
Sc1 . O2 16_556 2.0462(11) yes
Sc1 . O2 18_556 2.0462(11) yes
Sc1 . O1 . 2.0948(11) yes
Sc1 . O3 . 2.0743(11) yes
O1 . C1 . 1.2534(17) yes
C1 . O2 . 1.2471(17) yes
C1 . C2 . 1.4904(19) yes
C2 . C4 4_556 1.384(2) yes
C2 . C3 . 1.385(2) yes
C3 . C4 . 1.385(2) yes
C3 . H31 . 0.950 no
C4 . H41 . 0.950 no
O3 . C5 . 1.2464(14) yes
C5 . C6 . 1.489(3) yes
C6 . C71 18_556 1.357(4) yes
C6 . C70 18_556 1.345(4) yes
C6 . C70 . 1.345(4) yes
C6 . C71 . 1.357(4) yes
C70 . C71 10_566 1.383(4) yes
C70 . C70 10_566 1.818(9) yes
C70 . C71 . 1.115(7) yes
C70 . H701 . 0.950 no
C71 . C71 10_566 1.733(9) yes
C71 . H711 . 0.938 no

loop_
_platon_squeeze_void_nr
_platon_squeeze_void_average_x
_platon_squeeze_void_average_y
_platon_squeeze_void_average_z
_platon_squeeze_void_volume
_platon_squeeze_void_count_electrons
_platon_squeeze_void_content
1 -0.041 0.041 0.039 1969 356 ' '
